data_4062535
_journal_name_full Organometallics
_journal_paper_doi 10.1021/om034065x
_journal_year 2004
_chemical_formula_moiety 'C35 H49 Cr N2'
_chemical_formula_sum 'C35 H49 Cr N2'
_chemical_formula_weight 549.78
_space_group_IT_number 14
_symmetry_cell_setting monoclinic
_symmetry_space_group_name_Hall '-P 2yn'
_symmetry_space_group_name_H-M 'P 1 21/n 1'
_cell_angle_alpha 90
_cell_angle_beta 105.431(3)
_cell_angle_gamma 90
_cell_formula_units_Z 4
_cell_length_a 10.1556(7)
_cell_length_b 25.669(2)
_cell_length_c 12.3629(9)
_cell_measurement_temperature 173.2
_cell_volume 3106.7(3)
_diffrn_ambient_temperature 173.2
_exptl_crystal_density_diffrn 1.175
_cod_original_sg_symbol_H-M 'P 21/n'
_cod_database_code 4062535

loop_
_symmetry_equiv_pos_as_xyz
'  +x,  +y,  +z'
1/2-x,1/2+y,1/2-z
'  -x,  -y,  -z'
1/2+x,1/2-y,1/2+z

loop_
_atom_site_label
_atom_site_fract_x
_atom_site_fract_y
_atom_site_fract_z
_atom_site_U_iso_or_equiv
_atom_site_occupancy
_atom_site_refinement_flags
_atom_site_adp_type
_atom_site_calc_flag
_atom_site_calc_attached_atom
Cr(1) 0.78374(4) 0.14107(1) -0.14581(2) 0.01842(9) 1.000 . Uani d ?
N(1) 0.7471(2) 0.10533(6) -0.0094(1) 0.0151(4) 1.000 . Uani d ?
N(2) 0.6589(2) 0.08952(6) -0.2503(1) 0.0150(4) 1.000 . Uani d ?
C(1) 0.7621(2) 0.13443(7) 0.0937(1) 0.0158(5) 1.000 . Uani d ?
C(2) 0.6481(2) 0.16143(8) 0.1095(2) 0.0174(5) 1.000 . Uani d ?
C(3) 0.6628(2) 0.19025(8) 0.2074(2) 0.0227(6) 1.000 . Uani d ?
C(4) 0.7871(3) 0.19259(9) 0.2876(2) 0.0270(6) 1.000 . Uani d ?
C(5) 0.8984(2) 0.16636(9) 0.2714(2) 0.0251(6) 1.000 . Uani d ?
C(6) 0.8886(2) 0.13601(8) 0.1754(2) 0.0202(5) 1.000 . Uani d ?
C(7) 0.5097(2) 0.15819(9) 0.0230(2) 0.0221(6) 1.000 . Uani d ?
C(8) 0.4181(3) 0.2054(1) 0.0233(2) 0.0383(7) 1.000 . Uani d ?
C(9) 0.4336(3) 0.1088(1) 0.0394(2) 0.0352(7) 1.000 . Uani d ?
C(10) 1.0125(2) 0.1052(1) 0.1663(2) 0.0286(6) 1.000 . Uani d ?
C(11) 1.1316(3) 0.1409(1) 0.1625(2) 0.0457(8) 1.000 . Uani d ?
C(12) 1.0593(3) 0.0669(1) 0.2654(2) 0.0430(8) 1.000 . Uani d ?
C(13) 0.7276(3) 0.02533(8) 0.0987(2) 0.0264(6) 1.000 . Uani d ?
C(14) 0.7218(2) 0.05467(8) -0.0095(2) 0.0164(5) 1.000 . Uani d ?
C(15) 0.6856(2) 0.02401(8) -0.1070(2) 0.0182(5) 1.000 . Uani d ?
C(16) 0.6445(2) 0.04081(8) -0.2190(2) 0.0155(5) 1.000 . Uani d ?
C(17) 0.5806(2) -0.00033(8) -0.3042(2) 0.0223(6) 1.000 . Uani d ?
C(18) 0.5947(2) 0.10409(8) -0.3655(1) 0.0162(5) 1.000 . Uani d ?
C(19) 0.4637(2) 0.12715(8) -0.3913(2) 0.0185(5) 1.000 . Uani d ?
C(20) 0.4052(2) 0.14349(9) -0.5013(2) 0.0244(6) 1.000 . Uani d ?
C(21) 0.4743(2) 0.13764(9) -0.5837(2) 0.0270(6) 1.000 . Uani d ?
C(22) 0.6005(2) 0.11436(9) -0.5578(2) 0.0242(6) 1.000 . Uani d ?
C(23) 0.6633(2) 0.09650(8) -0.4490(2) 0.0189(5) 1.000 . Uani d ?
C(24) 0.3856(2) 0.13362(9) -0.3027(2) 0.0231(6) 1.000 . Uani d ?
C(25) 0.3072(3) 0.0843(1) -0.2890(2) 0.0338(7) 1.000 . Uani d ?
C(26) 0.2882(3) 0.1798(1) -0.3238(2) 0.0388(8) 1.000 . Uani d ?
C(27) 0.8016(2) 0.06995(9) -0.4270(2) 0.0244(6) 1.000 . Uani d ?
C(28) 0.9124(3) 0.1073(1) -0.4430(2) 0.0394(8) 1.000 . Uani d ?
C(29) 0.7952(3) 0.0222(1) -0.5024(2) 0.0371(7) 1.000 . Uani d ?
C(30) 0.9590(2) 0.0978(1) -0.1349(2) 0.0282(6) 1.000 . Uani d ?
C(31) 0.8988(3) 0.2097(1) -0.1916(3) 0.054(1) 1.000 . Uani d ?
C(32) 0.8784(4) 0.2198(1) -0.0855(2) 0.0499(9) 1.000 . Uani d ?
C(33) 0.7393(4) 0.2263(1) -0.1000(2) 0.0440(9) 1.000 . Uani d ?
C(34) 0.6737(3) 0.2194(1) -0.2126(2) 0.0448(8) 1.000 . Uani d ?
C(35) 0.7710(4) 0.2086(1) -0.2682(2) 0.0476(9) 1.000 . Uani d ?
H(3) 0.5841 0.2091 0.2196 0.027 1.000 . Uiso c ?
H(4) 0.7959 0.2130 0.3561 0.032 1.000 . Uiso c ?
H(5) 0.9862 0.1689 0.3282 0.030 1.000 . Uiso c ?
H(7) 0.5266 0.1562 -0.0513 0.026 1.000 . Uiso c ?
H(8A) 0.3905 0.2061 0.0934 0.046 1.000 . Uiso c ?
H(8B) 0.3368 0.2031 -0.0404 0.046 1.000 . Uiso c ?
H(8C) 0.4684 0.2374 0.0171 0.046 1.000 . Uiso c ?
H(9C) 0.4201 0.1087 0.1150 0.042 1.000 . Uiso c ?
H(9A) 0.4872 0.0782 0.0301 0.042 1.000 . Uiso c ?
H(9B) 0.3446 0.1078 -0.0163 0.042 1.000 . Uiso c ?
H(10) 0.9873 0.0849 0.0966 0.034 1.000 . Uiso c ?
H(11A) 1.1047 0.1635 0.0963 0.055 1.000 . Uiso c ?
H(11B) 1.2104 0.1197 0.1582 0.055 1.000 . Uiso c ?
H(11C) 1.1561 0.1624 0.2304 0.055 1.000 . Uiso c ?
H(12C) 0.9806 0.0469 0.2743 0.052 1.000 . Uiso c ?
H(12A) 1.0995 0.0864 0.3344 0.052 1.000 . Uiso c ?
H(12B) 1.1276 0.0430 0.2504 0.052 1.000 . Uiso c ?
H(13B) 0.6487 0.0020 0.0869 0.032 1.000 . Uiso c ?
H(13C) 0.7259 0.0503 0.1583 0.032 1.000 . Uiso c ?
H(13A) 0.8119 0.0048 0.1204 0.032 1.000 . Uiso c ?
H(15) 0.6895 -0.0138 -0.0955 0.022 1.000 . Uiso c ?
H(17A) 0.5128 0.0159 -0.3666 0.027 1.000 . Uiso c ?
H(17B) 0.5359 -0.0266 -0.2687 0.027 1.000 . Uiso c ?
H(17C) 0.6517 -0.0169 -0.3326 0.027 1.000 . Uiso c ?
H(20) 0.3141 0.1593 -0.5208 0.029 1.000 . Uiso c ?
H(21) 0.4330 0.1501 -0.6601 0.032 1.000 . Uiso c ?
H(22) 0.6480 0.1101 -0.6167 0.029 1.000 . Uiso c ?
H(24) 0.4532 0.1399 -0.2309 0.028 1.000 . Uiso c ?
H(25B) 0.2533 0.0908 -0.2353 0.050 1.000 . Uiso c ?
H(25C) 0.3717 0.0559 -0.2614 0.050 1.000 . Uiso c ?
H(25A) 0.2458 0.0746 -0.3618 0.050 1.000 . Uiso c ?
H(26A) 0.3355 0.2109 -0.3395 0.050 1.000 . Uiso c ?
H(26B) 0.2543 0.1859 -0.2576 0.050 1.000 . Uiso c ?
H(26C) 0.2103 0.1722 -0.3886 0.050 1.000 . Uiso c ?
H(27) 0.8275 0.0581 -0.3489 0.029 1.000 . Uiso c ?
H(28B) 1.0006 0.0892 -0.4249 0.047 1.000 . Uiso c ?
H(28C) 0.9178 0.1373 -0.3932 0.047 1.000 . Uiso c ?
H(28A) 0.8896 0.1191 -0.5211 0.047 1.000 . Uiso c ?
H(29A) 0.7209 -0.0007 -0.4951 0.045 1.000 . Uiso c ?
H(29B) 0.8821 0.0033 -0.4797 0.045 1.000 . Uiso c ?
H(29C) 0.7787 0.0335 -0.5806 0.045 1.000 . Uiso c ?
H(30C) 0.9419 0.0613 -0.1201 0.034 1.000 . Uiso c ?
H(30A) 1.0334 0.1113 -0.0736 0.034 1.000 . Uiso c ?
H(30B) 0.9847 0.1004 -0.2057 0.034 1.000 . Uiso c ?
H(31) 0.9868 0.2043 -0.2083 0.065 1.000 . Uiso c ?
H(32) 0.9494 0.2219 -0.0143 0.060 1.000 . Uiso c ?
H(33) 0.6949 0.2343 -0.0407 0.053 1.000 . Uiso c ?
H(34) 0.5751 0.2219 -0.2467 0.054 1.000 . Uiso c ?
H(35) 0.7532 0.2013 -0.3486 0.057 1.000 . Uiso c ?

loop_
_atom_site_aniso_label
_atom_site_aniso_U_11
_atom_site_aniso_U_22
_atom_site_aniso_U_33
_atom_site_aniso_U_12
_atom_site_aniso_U_13
_atom_site_aniso_U_23
Cr(1) 0.0240(2) 0.0172(2) 0.0145(2) -0.0068(2) 0.0060(1) -0.0003(1)
N(1) 0.0169(9) 0.0149(9) 0.0138(8) -0.0011(7) 0.0043(6) -0.0004(6)
N(2) 0.0155(9) 0.0158(9) 0.0128(8) 0.0003(7) 0.0022(6) 0.0002(6)
C(1) 0.021(1) 0.014(1) 0.0124(9) -0.0033(8) 0.0051(8) 0.0013(7)
C(2) 0.023(1) 0.014(1) 0.0167(9) -0.0018(8) 0.0074(8) 0.0031(7)
C(3) 0.034(1) 0.017(1) 0.020(1) 0.000(1) 0.0115(9) 0.0005(8)
C(4) 0.042(2) 0.022(1) 0.017(1) -0.005(1) 0.0070(9) -0.0047(8)
C(5) 0.029(1) 0.028(1) 0.015(1) -0.006(1) 0.0007(9) -0.0023(8)
C(6) 0.022(1) 0.023(1) 0.0153(9) -0.0026(9) 0.0045(8) 0.0023(8)
C(7) 0.021(1) 0.027(1) 0.019(1) 0.0017(9) 0.0070(8) 0.0000(8)
C(8) 0.038(2) 0.033(1) 0.041(1) 0.010(1) 0.004(1) 0.004(1)
C(9) 0.022(1) 0.034(1) 0.051(1) -0.002(1) 0.013(1) -0.005(1)
C(10) 0.020(1) 0.041(1) 0.023(1) 0.002(1) 0.0023(9) -0.005(1)
C(11) 0.021(1) 0.079(2) 0.037(1) -0.009(1) 0.008(1) -0.008(1)
C(12) 0.036(2) 0.051(2) 0.036(1) 0.016(1) -0.001(1) 0.004(1)
C(13) 0.040(1) 0.020(1) 0.020(1) -0.001(1) 0.0075(9) 0.0055(8)
C(14) 0.017(1) 0.015(1) 0.0175(9) 0.0007(8) 0.0046(8) 0.0027(7)
C(15) 0.021(1) 0.012(1) 0.020(1) 0.0019(9) 0.0044(8) 0.0011(7)
C(16) 0.012(1) 0.015(1) 0.0195(9) 0.0013(8) 0.0038(8) -0.0029(7)
C(17) 0.024(1) 0.018(1) 0.022(1) -0.0012(9) 0.0010(9) -0.0034(8)
C(18) 0.019(1) 0.014(1) 0.0136(9) -0.0008(8) 0.0004(8) -0.0002(7)
C(19) 0.019(1) 0.015(1) 0.020(1) 0.0016(8) 0.0021(8) -0.0025(7)
C(20) 0.022(1) 0.024(1) 0.024(1) 0.005(1) -0.0017(9) 0.0010(9)
C(21) 0.033(1) 0.028(1) 0.017(1) 0.001(1) 0.0001(9) 0.0047(9)
C(22) 0.028(1) 0.029(1) 0.015(1) -0.001(1) 0.0047(9) 0.0000(8)
C(23) 0.018(1) 0.021(1) 0.016(1) -0.0018(9) 0.0017(8) -0.0016(8)
C(24) 0.020(1) 0.026(1) 0.022(1) 0.0049(9) 0.0050(8) -0.0024(8)
C(25) 0.027(1) 0.035(1) 0.044(1) 0.006(1) 0.017(1) 0.001(1)
C(26) 0.042(2) 0.033(1) 0.045(1) 0.014(1) 0.017(1) 0.000(1)
C(27) 0.020(1) 0.038(1) 0.016(1) 0.004(1) 0.0043(8) -0.0005(9)
C(28) 0.023(1) 0.066(2) 0.030(1) -0.003(1) 0.007(1) 0.004(1)
C(29) 0.033(2) 0.050(2) 0.029(1) 0.014(1) 0.008(1) -0.007(1)
C(30) 0.021(1) 0.042(1) 0.022(1) -0.004(1) 0.0050(9) -0.0029(9)
C(31) 0.054(2) 0.027(2) 0.100(2) -0.016(1) 0.052(2) 0.005(2)
C(32) 0.068(2) 0.022(1) 0.044(1) -0.023(1) -0.013(1) 0.001(1)
C(33) 0.081(2) 0.016(1) 0.047(2) -0.008(1) 0.037(2) -0.002(1)
C(34) 0.046(2) 0.018(1) 0.062(2) -0.008(1) -0.001(1) 0.009(1)
C(35) 0.095(3) 0.026(1) 0.024(1) -0.017(2) 0.020(1) 0.004(1)

loop_
_geom_bond_atom_site_label_1
_geom_bond_atom_site_label_2
_geom_bond_distance
_geom_bond_site_symmetry_1
_geom_bond_site_symmetry_2
_geom_bond_publ_flag
Cr(1) N(1) 2.039(2) . . yes
Cr(1) N(2) 2.038(2) . . yes
Cr(1) C(30) 2.071(2) . . yes
Cr(1) C(31) 2.266(2) . . yes
Cr(1) C(32) 2.277(2) . . yes
Cr(1) C(33) 2.333(2) . . yes
Cr(1) C(35) 2.282(2) . . yes
N(1) C(1) 1.450(2) . . yes
N(1) C(14) 1.326(2) . . yes
N(2) C(16) 1.328(2) . . yes
N(2) C(18) 1.449(2) . . yes
C(1) C(2) 1.407(3) . . yes
C(1) C(6) 1.408(3) . . yes
C(2) C(3) 1.393(3) . . yes
C(2) C(7) 1.525(3) . . yes
C(3) C(4) 1.384(3) . . yes
C(3) H(3) 0.98 . . no
C(4) C(5) 1.374(3) . . yes
C(4) H(4) 0.98 . . no
C(5) C(6) 1.402(3) . . yes
C(5) H(5) 0.98 . . no
C(6) C(10) 1.515(3) . . yes
C(7) C(8) 1.529(3) . . yes
C(7) C(9) 1.527(3) . . yes
C(7) H(7) 0.98 . . no
C(8) H(8A) 0.98 . . no
C(8) H(8B) 0.98 . . no
C(8) H(8C) 0.98 . . no
C(9) H(9C) 0.98 . . no
C(9) H(9A) 0.98 . . no
C(9) H(9B) 0.98 . . no
C(10) C(11) 1.529(4) . . yes
C(10) C(12) 1.543(3) . . yes
C(10) H(10) 0.98 . . no
C(11) H(11A) 0.98 . . no
C(11) H(11B) 0.98 . . no
C(11) H(11C) 0.98 . . no
C(12) H(12C) 0.98 . . no
C(12) H(12A) 0.98 . . no
C(12) H(12B) 0.98 . . no
C(13) C(14) 1.522(3) . . yes
C(13) H(13B) 0.98 . . no
C(13) H(13C) 0.98 . . no
C(13) H(13A) 0.98 . . no
C(14) C(15) 1.405(3) . . yes
C(15) C(16) 1.403(3) . . yes
C(15) H(15) 0.98 . . no
C(16) C(17) 1.511(3) . . yes
C(17) H(17A) 0.98 . . no
C(17) H(17B) 0.98 . . no
C(17) H(17C) 0.98 . . no
C(18) C(19) 1.413(3) . . yes
C(18) C(23) 1.405(3) . . yes
C(19) C(20) 1.396(3) . . yes
C(19) C(24) 1.523(3) . . yes
C(20) C(21) 1.390(3) . . yes
C(20) H(20) 0.98 . . no
C(21) C(22) 1.373(3) . . yes
C(21) H(21) 0.98 . . no
C(22) C(23) 1.403(3) . . yes
C(22) H(22) 0.98 . . no
C(23) C(27) 1.520(3) . . yes
C(24) C(25) 1.529(3) . . yes
C(24) C(26) 1.521(3) . . yes
C(24) H(24) 0.98 . . no
C(25) H(25B) 0.98 . . no
C(25) H(25C) 0.98 . . no
C(25) H(25A) 0.98 . . no
C(26) H(26A) 0.98 . . no
C(26) H(26B) 0.98 . . no
C(26) H(26C) 0.98 . . no
C(27) C(28) 1.529(3) . . yes
C(27) C(29) 1.530(3) . . yes
C(27) H(27) 0.98 . . no
C(28) H(28B) 0.98 . . no
C(28) H(28C) 0.98 . . no
C(28) H(28A) 0.98 . . no
C(29) H(29A) 0.98 . . no
C(29) H(29B) 0.98 . . no
C(29) H(29C) 0.98 . . no
C(30) H(30C) 0.98 . . no
C(30) H(30A) 0.98 . . no
C(30) H(30B) 0.98 . . no
C(31) C(32) 1.406(4) . . yes
C(31) C(35) 1.388(4) . . yes
C(31) H(31) 0.98 . . no
C(32) C(33) 1.385(4) . . yes
C(32) H(32) 0.98 . . no
C(33) C(34) 1.385(4) . . yes
C(33) H(33) 0.98 . . no
C(34) C(35) 1.373(4) . . yes
C(34) H(34) 0.98 . . no
C(35) H(35) 0.98 . . no
